data_2236773
loop_
_publ_author_name
'Tiritiris, Ioannis'

_publ_section_title
;
 4-Morpholinecarboxamidine
;
_journal_coeditor_code ZL2510
_journal_issue 11
_journal_name_full 'Acta Crystallographica Section E'
_journal_page_first o3118
_journal_paper_doi 10.1107/S1600536812042201
_journal_volume 68
_journal_year 2012
_chemical_formula_iupac 'C5 H11 N3 O'
_chemical_formula_moiety 'C5 H11 N3 O'
_chemical_formula_sum 'C5 H11 N3 O'
_chemical_formula_weight 129.17
_chemical_melting_point 433
_chemical_name_systematic
;
4-Morpholinecarboxamidine
;
_space_group_IT_number 88
_symmetry_cell_setting tetragonal
_symmetry_space_group_name_Hall '-I 4ad'
_symmetry_space_group_name_H-M 'I 41/a :2'
_atom_sites_solution_hydrogens difmap
_atom_sites_solution_primary direct
_atom_sites_solution_secondary difmap
_audit_creation_method SHELXL97
_cell_angle_alpha 90.00
_cell_angle_beta 90.00
_cell_angle_gamma 90.00
_cell_formula_units_Z 16
_cell_length_a 16.5910(6)
_cell_length_b 16.5910(6)
_cell_length_c 9.7939(3)
_cell_measurement_reflns_used 5017
_cell_measurement_temperature 100(2)
_cell_measurement_theta_max 28.28
_cell_measurement_theta_min 0.41
_cell_volume 2695.88(16)
_computing_cell_refinement 'Scalepack (Otwinowski & Minor, 1997)'
_computing_data_collection 'COLLECT (Hooft, 2004)'
_computing_data_reduction 'Scalepack (Otwinowski & Minor, 1997)'
_computing_molecular_graphics 'DIAMOND (Brandenburg & Putz, 2005)'
_computing_publication_material 'SHELXL97 (Sheldrick, 2008)'
_computing_structure_refinement 'SHELXL97 (Sheldrick, 2008)'
_computing_structure_solution 'SHELXS97 (Sheldrick, 2008)'
_diffrn_ambient_temperature 100(2)
_diffrn_measured_fraction_theta_full 0.995
_diffrn_measured_fraction_theta_max 0.995
_diffrn_measurement_device_type 'Bruker--Nonius KappaCCD'
_diffrn_measurement_method '\f scans, and \w scans'
_diffrn_radiation_monochromator graphite
_diffrn_radiation_source 'sealed tube'
_diffrn_radiation_type MoK\a
_diffrn_radiation_wavelength 0.71073
_diffrn_reflns_av_R_equivalents 0.0218
_diffrn_reflns_av_sigmaI/netI 0.0316
_diffrn_reflns_limit_h_max 21
_diffrn_reflns_limit_h_min -21
_diffrn_reflns_limit_k_max 21
_diffrn_reflns_limit_k_min -21
_diffrn_reflns_limit_l_max 12
_diffrn_reflns_limit_l_min -12
_diffrn_reflns_number 2889
_diffrn_reflns_theta_full 28.08
_diffrn_reflns_theta_max 28.08
_diffrn_reflns_theta_min 2.46
_diffrn_standards_interval_count 0
_diffrn_standards_interval_time 0
_diffrn_standards_number 0
_exptl_absorpt_coefficient_mu 0.092
_exptl_absorpt_correction_type none
_exptl_crystal_colour colorless
_exptl_crystal_density_diffrn 1.273
_exptl_crystal_density_method 'not measured'
_exptl_crystal_description polyhedral
_exptl_crystal_F_000 1120
_exptl_crystal_size_max 0.17
_exptl_crystal_size_mid 0.15
_exptl_crystal_size_min 0.13
_refine_diff_density_max 0.269
_refine_diff_density_min -0.186
_refine_ls_extinction_method none
_refine_ls_goodness_of_fit_ref 1.062
_refine_ls_hydrogen_treatment mixed
_refine_ls_matrix_type full
_refine_ls_number_parameters 94
_refine_ls_number_reflns 1628
_refine_ls_number_restraints 0
_refine_ls_restrained_S_all 1.062
_refine_ls_R_factor_all 0.0497
_refine_ls_R_factor_gt 0.0371
_refine_ls_shift/su_max 0.000
_refine_ls_shift/su_mean 0.000
_refine_ls_structure_factor_coef Fsqd
_refine_ls_weighting_details 'calc w=1/[\s^2^(Fo^2^)+(0.0306P)^2^+2.2674P] where P=(Fo^2^+2Fc^2^)/3'
_refine_ls_weighting_scheme calc
_refine_ls_wR_factor_gt 0.0839
_refine_ls_wR_factor_ref 0.0905
_reflns_number_gt 1341
_reflns_number_total 1628
_reflns_threshold_expression I>2\s(I)
_cod_data_source_file zl2510.cif
_cod_data_source_block I
_cod_original_cell_volume 2695.9(2)
_cod_original_sg_symbol_H-M 'I 41/a'
_cod_database_code 2236773
_cod_database_fobs_code 2236773

loop_
_symmetry_equiv_pos_as_xyz
x,y,z
3/4-y,1/4+x,1/4+z
1/2-x,-y,1/2+z
3/4+y,3/4-x,3/4+z
-x,-y,-z
1/4+y,3/4-x,3/4-z
1/2+x,y,1/2-z
1/4-y,1/4+x,1/4-z
1/2+x,1/2+y,1/2+z
1/4-y,3/4+x,3/4+z
-x,1/2-y,z
1/4+y,1/4-x,1/4+z
1/2-x,1/2-y,1/2-z
3/4+y,1/4-x,1/4-z
x,1/2+y,-z
3/4-y,3/4+x,3/4-z

loop_
_atom_site_type_symbol
_atom_site_label
_atom_site_fract_x
_atom_site_fract_y
_atom_site_fract_z
_atom_site_U_iso_or_equiv
_atom_site_adp_type
_atom_site_calc_flag
_atom_site_refinement_flags
_atom_site_occupancy
_atom_site_symmetry_multiplicity
N N1 -0.14446(6) 0.03950(6) 0.30140(11) 0.0159(2) Uani d . 1 1
H H11 -0.1813(9) 0.0047(9) 0.2645(15) 0.019(4) Uiso d . 1 1
N N2 -0.06037(6) -0.03560(6) 0.15536(11) 0.0157(2) Uani d . 1 1
H H21 -0.1050(9) -0.0608(9) 0.1248(16) 0.022(4) Uiso d . 1 1
H H22 -0.0127(10) -0.0587(9) 0.1491(16) 0.025(4) Uiso d . 1 1
N N3 -0.00555(5) 0.05719(5) 0.30717(10) 0.0125(2) Uani d . 1 1
C C1 -0.07396(6) 0.02009(6) 0.25455(11) 0.0114(2) Uani d . 1 1
C C2 0.06247(7) 0.07582(7) 0.21681(12) 0.0158(3) Uani d . 1 1
H H2A 0.0507 0.1252 0.1636 0.019 Uiso calc R 1 1
H H2B 0.0711 0.0309 0.1519 0.019 Uiso calc R 1 1
C C3 0.13724(7) 0.08832(7) 0.30179(13) 0.0190(3) Uani d . 1 1
H H3A 0.1502 0.0379 0.3513 0.023 Uiso calc R 1 1
H H3B 0.1832 0.1013 0.2413 0.023 Uiso calc R 1 1
O O1 0.12587(5) 0.15229(5) 0.39777(9) 0.0192(2) Uani d . 1 1
C C4 0.06078(7) 0.13290(8) 0.48713(12) 0.0199(3) Uani d . 1 1
H H4A 0.0535 0.1772 0.5537 0.024 Uiso calc R 1 1
H H4B 0.0742 0.0834 0.5387 0.024 Uiso calc R 1 1
C C5 -0.01736(7) 0.11994(7) 0.40977(12) 0.0170(3) Uani d . 1 1
H H5A -0.0605 0.1036 0.4740 0.020 Uiso calc R 1 1
H H5B -0.0340 0.1708 0.3649 0.020 Uiso calc R 1 1

loop_
_atom_site_aniso_label
_atom_site_aniso_U_11
_atom_site_aniso_U_22
_atom_site_aniso_U_33
_atom_site_aniso_U_12
_atom_site_aniso_U_13
_atom_site_aniso_U_23
N1 0.0111(4) 0.0149(5) 0.0217(5) -0.0013(4) 0.0005(4) -0.0051(4)
N2 0.0106(5) 0.0143(5) 0.0222(5) 0.0007(4) -0.0018(4) -0.0082(4)
N3 0.0106(4) 0.0134(4) 0.0137(5) -0.0020(3) 0.0023(4) -0.0056(4)
C1 0.0129(5) 0.0088(5) 0.0126(5) -0.0004(4) -0.0008(4) -0.0002(4)
C2 0.0142(5) 0.0172(5) 0.0160(6) -0.0041(4) 0.0038(4) -0.0043(4)
C3 0.0141(5) 0.0197(6) 0.0232(6) -0.0035(4) 0.0029(5) -0.0050(5)
O1 0.0168(4) 0.0196(4) 0.0213(4) -0.0088(3) 0.0012(3) -0.0052(3)
C4 0.0185(6) 0.0260(6) 0.0153(6) -0.0064(5) 0.0011(5) -0.0064(5)
C5 0.0145(5) 0.0179(6) 0.0185(6) -0.0014(4) 0.0019(4) -0.0088(5)

loop_
_atom_type_symbol
_atom_type_description
_atom_type_scat_dispersion_real
_atom_type_scat_dispersion_imag
_atom_type_scat_source
N N 0.0061 0.0033 'International Tables Vol C Tables 4.2.6.8 and 6.1.1.4'
C C 0.0033 0.0016 'International Tables Vol C Tables 4.2.6.8 and 6.1.1.4'
O O 0.0106 0.0060 'International Tables Vol C Tables 4.2.6.8 and 6.1.1.4'
H H 0.0000 0.0000 'International Tables Vol C Tables 4.2.6.8 and 6.1.1.4'

loop_
_geom_angle_atom_site_label_1
_geom_angle_atom_site_label_2
_geom_angle_atom_site_label_3
_geom_angle
C1 N1 H11 107.8(9)
C1 N2 H21 114.6(10)
C1 N2 H22 119.6(10)
H21 N2 H22 120.8(14)
C1 N3 C5 117.47(9)
C1 N3 C2 119.85(9)
C5 N3 C2 111.60(9)
N1 C1 N2 124.83(10)
N1 C1 N3 119.68(10)
N2 C1 N3 115.49(9)
N3 C2 C3 109.19(9)
N3 C2 H2A 109.8
C3 C2 H2A 109.8
N3 C2 H2B 109.8
C3 C2 H2B 109.8
H2A C2 H2B 108.3
O1 C3 C2 110.87(9)
O1 C3 H3A 109.5
C2 C3 H3A 109.5
O1 C3 H3B 109.5
C2 C3 H3B 109.5
H3A C3 H3B 108.1
C4 O1 C3 109.61(9)
O1 C4 C5 111.87(9)
O1 C4 H4A 109.2
C5 C4 H4A 109.2
O1 C4 H4B 109.2
C5 C4 H4B 109.2
H4A C4 H4B 107.9
N3 C5 C4 109.27(9)
N3 C5 H5A 109.8
C4 C5 H5A 109.8
N3 C5 H5B 109.8
C4 C5 H5B 109.8
H5A C5 H5B 108.3

loop_
_geom_bond_atom_site_label_1
_geom_bond_atom_site_label_2
_geom_bond_distance
N1 C1 1.2971(14)
N1 H11 0.916(15)
N2 C1 1.3595(14)
N2 H21 0.901(16)
N2 H22 0.881(16)
N3 C1 1.3902(13)
N3 C5 1.4602(14)
N3 C2 1.4671(14)
C2 C3 1.5081(16)
C2 H2A 0.9900
C2 H2B 0.9900
C3 O1 1.4302(14)
C3 H3A 0.9900
C3 H3B 0.9900
O1 C4 1.4268(14)
C4 C5 1.5169(16)
C4 H4A 0.9900
C4 H4B 0.9900
C5 H5A 0.9900
C5 H5B 0.9900

loop_
_geom_hbond_atom_site_label_D
_geom_hbond_atom_site_label_H
_geom_hbond_atom_site_label_A
_geom_hbond_site_symmetry_A
_geom_hbond_distance_DH
_geom_hbond_distance_HA
_geom_hbond_distance_DA
_geom_hbond_angle_DHA
_geom_hbond_publ_flag
N2 H21 N1 4_444 0.90(2) 2.03(2) 2.9300(10) 174.0(10) y
N2 H22 O1 10_544 0.88(2) 2.13(2) 3.0070(10) 174.0(10) y

loop_
_geom_torsion_atom_site_label_1
_geom_torsion_atom_site_label_2
_geom_torsion_atom_site_label_3
_geom_torsion_atom_site_label_4
_geom_torsion
C5 N3 C1 N1 -2.87(16)
C2 N3 C1 N1 -143.83(11)
C5 N3 C1 N2 177.42(10)
C2 N3 C1 N2 36.46(14)
C1 N3 C2 C3 -160.75(10)
C5 N3 C2 C3 56.20(12)
N3 C2 C3 O1 -58.69(12)
C2 C3 O1 C4 60.42(12)
C3 O1 C4 C5 -59.34(13)
C1 N3 C5 C4 161.31(10)
C2 N3 C5 C4 -54.67(12)
O1 C4 C5 N3 56.31(13)

loop_
_cod_related_entry_id
_cod_related_entry_database
_cod_related_entry_code
1 ChemSpider 177638
